data_4082319
loop_
_publ_author_name
'Chianese, Anthony R.'
'Drance, Myles J.'
'Jensen, Kelsey H.'
'McCollom, Samuel P.'
'Yusufova, Nevin'
'Shaner, Sarah E.'
'Shopov, Dimitar Y.'
'Tendler, Jennifer A.'

_publ_section_title
;
 Acceptorless Alkane Dehydrogenation Catalyzed by Iridium CCC-Pincer
 Complexes
;
_journal_issue 2
_journal_name_full Organometallics
_journal_page_first 457
_journal_paper_doi 10.1021/om4006577
_journal_volume 33
_journal_year 2014
_chemical_formula_moiety 'C41 H35 Cl1 F3 Ir1 N5'
_chemical_formula_sum 'C41 H35 Cl F3 Ir N5'
_chemical_formula_weight 882.43
_space_group_IT_number 2
_symmetry_cell_setting triclinic
_symmetry_space_group_name_Hall '-P 1'
_symmetry_space_group_name_H-M 'P -1'
_atom_sites_solution_hydrogens difmap
_atom_sites_solution_primary direct
_audit_creation_date 13-05-23
_audit_creation_method CRYSTALS_ver_14.40
_cell_angle_alpha 72.1088(14)
_cell_angle_beta 67.2559(15)
_cell_angle_gamma 89.7454(15)
_cell_formula_units_Z 2.00000
_cell_length_a 12.6114(2)
_cell_length_b 13.0423(2)
_cell_length_c 15.2552(2)
_cell_measurement_reflns_used 28003
_cell_measurement_temperature 110.00(10)
_cell_measurement_theta_max 29.4209
_cell_measurement_theta_min 3.6878
_cell_volume 2183.42(7)
_computing_cell_refinement
;
CrysAlisPro, Agilent Technologies,
Version 1.171.36.21 (release 14-08-2012 CrysAlis171 .NET)
(compiled Sep 14 2012,17:21:16)
;
_computing_data_collection
;
CrysAlisPro, Agilent Technologies,
Version 1.171.36.21 (release 14-08-2012 CrysAlis171 .NET)
(compiled Sep 14 2012,17:21:16)
;
_computing_data_reduction
;
CrysAlisPro, Agilent Technologies,
Version 1.171.36.21 (release 14-08-2012 CrysAlis171 .NET)
(compiled Sep 14 2012,17:21:16)
;
_computing_publication_material 'CRYSTALS (Betteridge et al., 2003)'
_computing_structure_refinement 'CRYSTALS (Betteridge et al., 2003)'
_computing_structure_solution 'SIR92 (Altomare et al., 1994)'
_diffrn_ambient_temperature 110.00(10)
_diffrn_detector CCD
_diffrn_detector_area_resol_mean 10.3533
_diffrn_detector_type 'Oxford Diffraction Ruby CCD'
_diffrn_measured_fraction_theta_full 0.9970
_diffrn_measured_fraction_theta_max 0.9698
_diffrn_measurement_details
;
  1 omega   -7.00   70.00   1.0000   35.0000
omega____ theta____ kappa____ phi______ frames
    -       11.2176   57.0000  -60.0000 77

  2 omega  -18.00   80.00   1.0000   35.0000
omega____ theta____ kappa____ phi______ frames
    -       11.2176   57.0000 -180.0000 98

  3 omega   10.00   48.00   1.0000   35.0000
omega____ theta____ kappa____ phi______ frames
    -       11.2176   57.0000    0.0000 38

  4 omega  -59.00   30.00   1.0000   35.0000
omega____ theta____ kappa____ phi______ frames
    -       11.2176  -57.0000   30.0000 89

  5 omega  -63.00   41.00   1.0000   35.0000
omega____ theta____ kappa____ phi______ frames
    -       11.2176  -57.0000 -180.0000 104

  6 omega  -65.00   37.00   1.0000   35.0000
omega____ theta____ kappa____ phi______ frames
    -       11.2176  -37.0000 -120.0000 102

  7 omega  -42.00   62.00   1.0000   35.0000
omega____ theta____ kappa____ phi______ frames
    -      -11.9208   57.0000   30.0000 104

  8 omega  -88.00   14.00   1.0000   35.0000
omega____ theta____ kappa____ phi______ frames
    -      -11.9208  -37.0000  -30.0000 102

  9 omega  -42.00  -17.00   1.0000   35.0000
omega____ theta____ kappa____ phi______ frames
    -      -11.9208   57.0000  -30.0000 25

 10 omega  -42.00   62.00   1.0000   35.0000
omega____ theta____ kappa____ phi______ frames
    -      -11.9208   57.0000  150.0000 104

;
_diffrn_measurement_device '\k-geometry diffractometer'
_diffrn_measurement_device_type 'Xcalibur, Ruby, Gemini ultra'
_diffrn_measurement_method '\w scans'
_diffrn_orient_matrix_UB_11 -0.0463534000
_diffrn_orient_matrix_UB_12 -0.0283753000
_diffrn_orient_matrix_UB_13 -0.0020735000
_diffrn_orient_matrix_UB_21 0.0325402000
_diffrn_orient_matrix_UB_22 -0.0440023000
_diffrn_orient_matrix_UB_23 -0.0046143000
_diffrn_orient_matrix_UB_31 -0.0239973000
_diffrn_orient_matrix_UB_32 -0.0241025000
_diffrn_orient_matrix_UB_33 0.0531926000
_diffrn_radiation_monochromator graphite
_diffrn_radiation_probe x-ray
_diffrn_radiation_source 'Enhance (Mo) X-ray Source'
_diffrn_radiation_type 'Mo K\a'
_diffrn_radiation_wavelength 0.7107
_diffrn_reflns_av_R_equivalents 0.0395
_diffrn_reflns_av_sigmaI/netI 0.0550
_diffrn_reflns_limit_h_max 16
_diffrn_reflns_limit_h_min -17
_diffrn_reflns_limit_k_max 17
_diffrn_reflns_limit_k_min -17
_diffrn_reflns_limit_l_max 20
_diffrn_reflns_limit_l_min -20
_diffrn_reflns_number 48962
_diffrn_reflns_theta_full 26.3154
_diffrn_reflns_theta_max 29.4209
_diffrn_reflns_theta_min 3.6878
_diffrn_source 'fine-focus sealed tube'
_diffrn_source_current 40
_diffrn_source_voltage 50
_diffrn_standards_decay_% <2%
_diffrn_standards_interval_count 50
_diffrn_standards_number 2
_exptl_absorpt_coefficient_mu 3.168
_exptl_absorpt_correction_T_max 1.00000
_exptl_absorpt_correction_T_min 0.95259
_exptl_absorpt_correction_type multi-scan
_exptl_absorpt_process_details
;
CrysAlisPro, Agilent Technologies,
Version 1.171.36.21 (release 14-08-2012 CrysAlis171 .NET)
(compiled Sep 14 2012,17:21:16)
Empirical absorption correction using spherical harmonics,
 implemented in SCALE3 ABSPACK scaling algorithm.
;
_exptl_crystal_colour yellow
_exptl_crystal_density_diffrn 1.342
_exptl_crystal_density_method 'not measured'
_exptl_crystal_description block
_exptl_crystal_F_000 874
_exptl_crystal_size_max 0.1471
_exptl_crystal_size_mid 0.1205
_exptl_crystal_size_min 0.0796
_platon_squeeze_details
;
;
_refine_diff_density_max 0.99
_refine_diff_density_min -0.86
_refine_ls_extinction_method None
_refine_ls_goodness_of_fit_ref 1.0027
_refine_ls_hydrogen_treatment noref
_refine_ls_matrix_type full
_refine_ls_number_parameters 460
_refine_ls_number_reflns 10984
_refine_ls_number_restraints 0
_refine_ls_R_factor_all 0.0333
_refine_ls_R_factor_gt 0.0278
_refine_ls_shift/su_max 0.0004377
_refine_ls_shift/su_mean 0.0000219
_refine_ls_structure_factor_coef Fsqd
_refine_ls_weighting_details
;
 Method= Modified Sheldrick 
 w=1/[\s^2^(F^2^) + ( 0.03P)^2^ + 3.04P] 
 ,where P=(max(Fo^2^,0) + 2Fc^2^)/3 
;
_refine_ls_weighting_scheme calc
_refine_ls_wR_factor_all 0.0681
_refine_ls_wR_factor_gt 0.0657
_refine_ls_wR_factor_ref 0.0681
_reflns_limit_h_max 17
_reflns_limit_h_min -16
_reflns_limit_k_max 17
_reflns_limit_k_min -16
_reflns_limit_l_max 20
_reflns_limit_l_min 0
_reflns_number_gt 9985
_reflns_number_total 10984
_reflns_threshold_expression I>2.0\s(I)
_oxford_diffrn_Wilson_B_factor 0.00
_oxford_diffrn_Wilson_scale 0.00
_oxford_refine_ls_r_factor_ref 0.0333
_oxford_refine_ls_scale 0.9788(13)
_oxford_reflns_number_all 10984
_oxford_reflns_threshold_expression_ref I>-10.0\s(I)
_cod_data_source_file om4006577_si_002.cif
_cod_data_source_block arc61
_cod_depositor_comments
;
The following automatic conversions were performed:

'_diffrn_radiation_probe' value 'X-ray' changed to 'x-ray' according
to
/usr/data/users/saulius/automatic-downloads/current/ACS/lib/dictionaries/cif_core.dic
dictionary named 'cif_core.dic' version 2.4.2 from 2011-04-26.

Automatic conversion script
Id: cif_fix_values 2281 2013-09-26 08:29:07Z andrius 
;
_cod_original_cell_volume 2183.41(6)
_cod_original_sg_symbol_H-M 'P -1 '
_cod_original_formula_sum 'C41 H35 Cl1 F3 Ir1 N5'
_cod_database_code 4082319

loop_
_symmetry_equiv_pos_as_xyz
x,y,z
-x,-y,-z

loop_
_atom_site_label
_atom_site_type_symbol
_atom_site_fract_x
_atom_site_fract_y
_atom_site_fract_z
_atom_site_U_iso_or_equiv
_atom_site_occupancy
_atom_site_adp_type
_atom_site_disorder_assembly
_atom_site_disorder_group
Ir1 Ir 0.201359(9) 0.151527(8) 1.113066(8) 0.0172 1.0000 Uani . .
Cl2 Cl 0.35390(6) 0.08458(6) 1.17538(5) 0.0225 1.0000 Uani . .
N3 N 0.2529(2) 0.04931(19) 1.02516(17) 0.0207 1.0000 Uani . .
C4 C 0.2881(2) -0.0078(2) 0.9804(2) 0.0224 1.0000 Uani . .
C5 C 0.3335(3) -0.0810(3) 0.9226(2) 0.0282 1.0000 Uani . .
C6 C 0.3017(2) 0.2935(2) 1.0163(2) 0.0214 1.0000 Uani . .
N7 N 0.3762(2) 0.3387(2) 0.91869(18) 0.0235 1.0000 Uani . .
C8 C 0.4160(3) 0.4474(2) 0.8976(2) 0.0268 1.0000 Uani . .
C9 C 0.4953(3) 0.5223(3) 0.8095(2) 0.0334 1.0000 Uani . .
C10 C 0.5196(3) 0.6239(3) 0.8141(3) 0.0365 1.0000 Uani . .
C11 C 0.4658(3) 0.6487(3) 0.9024(3) 0.0357 1.0000 Uani . .
C12 C 0.3872(3) 0.5736(2) 0.9898(3) 0.0310 1.0000 Uani . .
C13 C 0.3629(3) 0.4716(2) 0.9863(2) 0.0263 1.0000 Uani . .
N14 N 0.2935(2) 0.37597(19) 1.05808(18) 0.0236 1.0000 Uani . .
C15 C 0.2142(3) 0.3494(2) 1.1607(2) 0.0249 1.0000 Uani . .
C16 C 0.1576(2) 0.2445(2) 1.1974(2) 0.0211 1.0000 Uani . .
C17 C 0.0751(3) 0.2039(2) 1.2958(2) 0.0239 1.0000 Uani . .
N18 N 0.0282(2) 0.09571(19) 1.31761(17) 0.0217 1.0000 Uani . .
C19 C 0.0747(2) 0.0510(2) 1.2413(2) 0.0204 1.0000 Uani . .
N20 N 0.0143(2) -0.04745(19) 1.27633(17) 0.0204 1.0000 Uani . .
C21 C -0.0721(2) -0.0679(2) 1.3736(2) 0.0229 1.0000 Uani . .
C22 C -0.0630(2) 0.0242(2) 1.4000(2) 0.0238 1.0000 Uani . .
C23 C -0.1381(3) 0.0288(3) 1.4937(2) 0.0295 1.0000 Uani . .
C24 C -0.2210(3) -0.0609(3) 1.5568(2) 0.0371 1.0000 Uani . .
C25 C -0.2290(3) -0.1519(3) 1.5294(2) 0.0393 1.0000 Uani . .
C26 C -0.1543(3) -0.1573(3) 1.4361(2) 0.0330 1.0000 Uani . .
C27 C 0.0331(2) -0.1218(2) 1.2204(2) 0.0204 1.0000 Uani . .
C28 C -0.0252(3) -0.1140(2) 1.1581(2) 0.0257 1.0000 Uani . .
C29 C -0.0057(3) -0.1854(3) 1.1040(2) 0.0301 1.0000 Uani . .
C30 C 0.0693(3) -0.2632(3) 1.1115(2) 0.0299 1.0000 Uani . .
C31 C 0.1249(3) -0.2679(2) 1.1748(2) 0.0276 1.0000 Uani . .
C32 C 0.1088(2) -0.1983(2) 1.2305(2) 0.0224 1.0000 Uani . .
C33 C 0.1692(3) -0.2032(3) 1.2992(2) 0.0289 1.0000 Uani . .
C34 C 0.0878(3) -0.3403(3) 1.0524(3) 0.0429 1.0000 Uani . .
C35 C -0.1070(3) -0.0309(3) 1.1497(3) 0.0343 1.0000 Uani . .
C36 C 0.0480(3) 0.2661(3) 1.3581(2) 0.0303 1.0000 Uani . .
C37 C 0.1059(3) 0.3708(3) 1.3195(2) 0.0336 1.0000 Uani . .
C38 C 0.1901(3) 0.4143(3) 1.2205(2) 0.0316 1.0000 Uani . .
C39 C 0.0769(4) 0.4412(3) 1.3839(3) 0.0530 1.0000 Uani 1 1
F40 F -0.0043(3) 0.5055(2) 1.3682(2) 0.0863 1.0000 Uani . .
F41 F 0.1625(3) 0.5143(2) 1.3620(2) 0.0786 1.0000 Uani . .
F42 F 0.0336(3) 0.3871(2) 1.48053(17) 0.0852 1.0000 Uani . .
C43 C 0.3987(3) 0.2865(2) 0.8435(2) 0.0243 1.0000 Uani . .
C44 C 0.3345(3) 0.3086(3) 0.7854(2) 0.0299 1.0000 Uani . .
C45 C 0.3567(3) 0.2578(3) 0.7134(2) 0.0380 1.0000 Uani . .
C46 C 0.4408(3) 0.1875(3) 0.6994(3) 0.0394 1.0000 Uani . .
C47 C 0.5022(3) 0.1677(3) 0.7590(2) 0.0314 1.0000 Uani . .
C48 C 0.4829(3) 0.2155(2) 0.8329(2) 0.0248 1.0000 Uani . .
C49 C 0.5475(3) 0.1901(3) 0.8997(2) 0.0300 1.0000 Uani . .
C50 C 0.4645(5) 0.1352(5) 0.6196(4) 0.0706 1.0000 Uani . .
C51 C 0.2443(3) 0.3848(3) 0.7999(3) 0.0392 1.0000 Uani . .
H51 H 0.2991 -0.1543 0.9648 0.0342 1.0000 Uiso . .
H52 H 0.4154 -0.0755 0.9031 0.0342 1.0000 Uiso . .
H53 H 0.3175 -0.0614 0.8640 0.0342 1.0000 Uiso . .
H91 H 0.5307 0.5047 0.7518 0.0379 1.0000 Uiso . .
H101 H 0.5736 0.6762 0.7572 0.0459 1.0000 Uiso . .
H111 H 0.4830 0.7167 0.9028 0.0405 1.0000 Uiso . .
H121 H 0.3540 0.5923 1.0473 0.0376 1.0000 Uiso . .
H231 H -0.1332 0.0895 1.5124 0.0356 1.0000 Uiso . .
H241 H -0.2729 -0.0593 1.6193 0.0444 1.0000 Uiso . .
H251 H -0.2857 -0.2112 1.5753 0.0457 1.0000 Uiso . .
H261 H -0.1590 -0.2177 1.4166 0.0409 1.0000 Uiso . .
H291 H -0.0457 -0.1812 1.0628 0.0346 1.0000 Uiso . .
H311 H 0.1744 -0.3184 1.1796 0.0331 1.0000 Uiso . .
H331 H 0.2191 -0.2580 1.2961 0.0348 1.0000 Uiso . .
H332 H 0.1138 -0.2224 1.3673 0.0348 1.0000 Uiso . .
H333 H 0.2134 -0.1340 1.2808 0.0348 1.0000 Uiso . .
H341 H 0.0748 -0.4121 1.0971 0.0521 1.0000 Uiso . .
H342 H 0.0364 -0.3324 1.0201 0.0521 1.0000 Uiso . .
H343 H 0.1665 -0.3259 1.0037 0.0521 1.0000 Uiso . .
H351 H -0.1333 -0.0353 1.1006 0.0387 1.0000 Uiso . .
H352 H -0.1706 -0.0468 1.2133 0.0387 1.0000 Uiso . .
H353 H -0.0675 0.0396 1.1303 0.0387 1.0000 Uiso . .
H361 H -0.0067 0.2381 1.4239 0.0372 1.0000 Uiso . .
H381 H 0.2309 0.4827 1.1956 0.0351 1.0000 Uiso . .
H451 H 0.3132 0.2704 0.6743 0.0429 1.0000 Uiso . .
H471 H 0.5572 0.1203 0.7519 0.0387 1.0000 Uiso . .
H491 H 0.6002 0.1401 0.8809 0.0355 1.0000 Uiso . .
H492 H 0.5903 0.2537 0.8918 0.0355 1.0000 Uiso . .
H493 H 0.4951 0.1594 0.9680 0.0355 1.0000 Uiso . .
H501 H 0.5058 0.0739 0.6327 0.0912 1.0000 Uiso . .
H502 H 0.5089 0.1842 0.5563 0.0912 1.0000 Uiso . .
H503 H 0.3926 0.1112 0.6187 0.0912 1.0000 Uiso . .
H511 H 0.1991 0.3801 0.7624 0.0477 1.0000 Uiso . .
H512 H 0.2823 0.4577 0.7784 0.0477 1.0000 Uiso . .
H513 H 0.1934 0.3646 0.8713 0.0477 1.0000 Uiso . .

loop_
_atom_site_aniso_label
_atom_site_aniso_U_11
_atom_site_aniso_U_22
_atom_site_aniso_U_33
_atom_site_aniso_U_23
_atom_site_aniso_U_13
_atom_site_aniso_U_12
Ir1 0.01574(6) 0.01668(6) 0.01533(6) -0.00622(4) -0.00171(4) 0.00224(4)
Cl2 0.0200(3) 0.0237(3) 0.0208(3) -0.0072(3) -0.0053(3) 0.0040(3)
N3 0.0192(11) 0.0217(12) 0.0174(11) -0.0063(10) -0.0035(9) 0.0010(9)
C4 0.0176(13) 0.0269(15) 0.0209(13) -0.0082(12) -0.0058(11) 0.0035(11)
C5 0.0253(15) 0.0341(17) 0.0304(16) -0.0192(14) -0.0103(13) 0.0098(13)
C6 0.0181(13) 0.0182(13) 0.0233(14) -0.0057(11) -0.0044(11) 0.0019(10)
N7 0.0219(12) 0.0209(12) 0.0205(12) -0.0045(10) -0.0030(10) 0.0033(9)
C8 0.0229(14) 0.0202(14) 0.0296(15) -0.0038(12) -0.0062(12) 0.0033(11)
C9 0.0283(16) 0.0268(16) 0.0301(16) -0.0016(13) -0.0023(13) 0.0025(13)
C10 0.0285(17) 0.0246(16) 0.0405(19) 0.0009(14) -0.0067(15) -0.0007(13)
C11 0.0289(17) 0.0179(14) 0.052(2) -0.0057(14) -0.0123(16) 0.0042(12)
C12 0.0251(15) 0.0219(15) 0.0410(18) -0.0106(14) -0.0081(14) 0.0039(12)
C13 0.0187(14) 0.0216(14) 0.0296(15) -0.0049(12) -0.0034(12) 0.0031(11)
N14 0.0222(12) 0.0182(12) 0.0242(12) -0.0064(10) -0.0035(10) 0.0014(9)
C15 0.0238(14) 0.0219(14) 0.0251(14) -0.0082(12) -0.0054(12) 0.0037(11)
C16 0.0203(13) 0.0207(13) 0.0207(13) -0.0102(11) -0.0040(11) 0.0051(11)
C17 0.0239(14) 0.0231(14) 0.0227(14) -0.0087(12) -0.0064(12) 0.0041(11)
N18 0.0206(12) 0.0231(12) 0.0173(11) -0.0067(10) -0.0034(9) 0.0038(9)
C19 0.0182(13) 0.0218(14) 0.0195(13) -0.0063(11) -0.0062(11) 0.0023(11)
N20 0.0180(11) 0.0214(12) 0.0171(11) -0.0047(9) -0.0036(9) 0.0013(9)
C21 0.0181(13) 0.0275(15) 0.0182(13) -0.0049(11) -0.0043(11) 0.0018(11)
C22 0.0205(14) 0.0288(15) 0.0185(13) -0.0057(12) -0.0060(11) 0.0044(12)
C23 0.0266(16) 0.0361(17) 0.0229(15) -0.0117(13) -0.0054(13) 0.0063(13)
C24 0.0274(17) 0.052(2) 0.0192(15) -0.0085(15) 0.0011(13) 0.0007(15)
C25 0.0322(18) 0.043(2) 0.0242(16) -0.0026(15) 0.0011(14) -0.0082(15)
C26 0.0308(17) 0.0337(17) 0.0253(15) -0.0062(13) -0.0045(13) -0.0039(14)
C27 0.0175(13) 0.0200(13) 0.0183(13) -0.0043(11) -0.0032(11) -0.0023(10)
C28 0.0228(14) 0.0258(15) 0.0272(15) -0.0076(12) -0.0095(12) 0.0014(12)
C29 0.0274(16) 0.0360(17) 0.0300(16) -0.0135(14) -0.0127(13) 0.0005(13)
C30 0.0248(15) 0.0309(16) 0.0302(16) -0.0143(13) -0.0039(13) -0.0036(12)
C31 0.0233(15) 0.0230(15) 0.0319(16) -0.0095(13) -0.0060(13) 0.0029(12)
C32 0.0202(13) 0.0191(13) 0.0215(13) -0.0034(11) -0.0045(11) -0.0021(11)
C33 0.0277(16) 0.0294(16) 0.0289(16) -0.0069(13) -0.0129(13) 0.0067(13)
C34 0.039(2) 0.046(2) 0.051(2) -0.0310(19) -0.0145(17) 0.0035(16)
C35 0.0323(17) 0.0394(19) 0.0391(18) -0.0149(15) -0.0210(15) 0.0098(14)
C36 0.0310(16) 0.0292(16) 0.0241(15) -0.0122(13) -0.0019(13) 0.0038(13)
C37 0.0386(19) 0.0292(16) 0.0309(17) -0.0180(14) -0.0055(14) 0.0056(14)
C38 0.0355(17) 0.0218(15) 0.0322(17) -0.0113(13) -0.0063(14) 0.0029(13)
C39 0.067(3) 0.034(2) 0.042(2) -0.0220(17) 0.002(2) -0.0036(19)
F40 0.107(3) 0.0705(19) 0.084(2) -0.0545(17) -0.0199(19) 0.0410(18)
F41 0.106(2) 0.0593(16) 0.0593(16) -0.0415(14) -0.0047(16) -0.0225(16)
F42 0.161(3) 0.0373(13) 0.0300(12) -0.0199(10) -0.0032(15) -0.0090(16)
C43 0.0211(14) 0.0235(14) 0.0178(13) -0.0017(11) -0.0011(11) -0.0013(11)
C44 0.0261(15) 0.0309(16) 0.0224(15) -0.0011(13) -0.0051(12) 0.0028(13)
C45 0.0380(19) 0.050(2) 0.0241(16) -0.0081(15) -0.0137(15) 0.0062(16)
C46 0.040(2) 0.051(2) 0.0253(16) -0.0164(16) -0.0084(15) 0.0054(17)
C47 0.0279(16) 0.0352(17) 0.0249(15) -0.0104(13) -0.0040(13) 0.0075(13)
C48 0.0200(14) 0.0270(15) 0.0179(13) -0.0042(11) -0.0003(11) 0.0026(11)
C49 0.0256(15) 0.0335(17) 0.0278(16) -0.0107(13) -0.0073(13) 0.0100(13)
C50 0.076(3) 0.110(4) 0.052(3) -0.053(3) -0.032(3) 0.032(3)
C51 0.0312(18) 0.042(2) 0.0404(19) -0.0076(16) -0.0147(16) 0.0100(15)

loop_
_atom_type_symbol
_atom_type_scat_dispersion_real
_atom_type_scat_dispersion_imag
_atom_type_scat_Cromer_Mann_a1
_atom_type_scat_Cromer_Mann_b1
_atom_type_scat_Cromer_Mann_a2
_atom_type_scat_Cromer_Mann_b2
_atom_type_scat_Cromer_Mann_a3
_atom_type_scat_Cromer_Mann_b3
_atom_type_scat_Cromer_Mann_a4
_atom_type_scat_Cromer_Mann_b4
_atom_type_scat_Cromer_Mann_c
_atom_type_scat_source
C 0.0033 0.0016 2.3100 20.8439 1.0200 10.2075 1.5886 0.5687 0.8650 51.6512 0.2156 'International Tables Vol C 4.2.6.8 and 6.1.1.4'
H 0.0000 0.0000 0.4930 10.5109 0.3229 26.1257 0.1402 3.1424 0.0408 57.7998 0.0030 'International Tables Vol C 4.2.6.8 and 6.1.1.4'
N 0.0061 0.0033 12.2126 0.0057 3.1322 9.8933 2.0125 28.9975 1.1663 0.5826 -11.5290 'International Tables Vol C 4.2.6.8 and 6.1.1.4'
F 0.0171 0.0103 3.5392 10.2825 2.6412 4.2944 1.5170 0.2615 1.0243 26.1476 0.2776 'International Tables Vol C 4.2.6.8 and 6.1.1.4'
Cl 0.1484 0.1585 11.4604 0.0104 7.1964 1.1662 6.2556 18.5194 1.6455 47.7784 -9.5574 'International Tables Vol C 4.2.6.8 and 6.1.1.4'
Ir -1.4442 7.9887 27.3049 1.5928 16.7296 8.8655 15.6115 0.4179 5.8338 45.0011 11.4722 'International Tables Vol C 4.2.6.8 and 6.1.1.4'

loop_
_exptl_crystal_face_index_h
_exptl_crystal_face_index_k
_exptl_crystal_face_index_l
_exptl_crystal_face_perp_dist
_exptl_oxdiff_crystal_face_indexfrac_h
_exptl_oxdiff_crystal_face_indexfrac_k
_exptl_oxdiff_crystal_face_indexfrac_l
_exptl_oxdiff_crystal_face_x
_exptl_oxdiff_crystal_face_y
_exptl_oxdiff_crystal_face_z
9 14 2 0.0550 9.0000 14.0000 2.0000 -0.8186 -0.3324 -0.4470
-8 -14 0 0.0177 -8.0000 -14.0000 0.0000 0.7681 0.3557 0.5294
-12 11 -9 0.0638 -12.0000 11.0000 -9.0000 0.2628 -0.8330 -0.4559
11 -11 11 0.0391 11.0000 -11.0000 11.0000 -0.2206 0.7912 0.5863
0 2 -18 0.0852 -0.0000 2.0000 -18.0000 -0.0194 -0.0049 -1.0057
0 -2 18 0.0139 0.0000 -2.0000 18.0000 0.0194 0.0049 1.0057
-9 -12 -19 0.0594 -9.0000 -12.0000 -19.0000 0.7971 0.3228 -0.5055
7 13 19 0.0427 7.0000 13.0000 19.0000 -0.7327 -0.4319 0.5293
15 -9 2 0.0641 15.0000 -9.0000 2.0000 -0.4441 0.8749 -0.0367

loop_
_geom_angle_atom_site_label_1
_geom_angle_atom_site_label_2
_geom_angle_atom_site_label_3
_geom_angle
_geom_angle_publ_flag
Cl2 Ir1 N3 86.30(7) yes
Cl2 Ir1 C6 93.06(8) yes
N3 Ir1 C6 101.57(10) yes
Cl2 Ir1 C16 91.42(9) yes
N3 Ir1 C16 177.71(10) yes
C6 Ir1 C16 78.70(11) yes
Cl2 Ir1 C19 91.27(8) yes
N3 Ir1 C19 101.50(10) yes
C6 Ir1 C19 156.75(11) yes
C16 Ir1 C19 78.36(11) yes
Ir1 N3 C4 174.3(2) yes
N3 C4 C5 179.8(3) yes
C4 C5 H51 108.9 no
C4 C5 H52 108.1 no
H51 C5 H52 109.3 no
C4 C5 H53 110.8 no
H51 C5 H53 110.4 no
H52 C5 H53 109.3 no
Ir1 C6 N7 140.3(2) yes
Ir1 C6 N14 114.50(19) yes
N7 C6 N14 105.2(2) yes
C6 N7 C8 111.0(2) yes
C6 N7 C43 124.1(2) yes
C8 N7 C43 124.4(2) yes
N7 C8 C9 130.4(3) yes
N7 C8 C13 107.2(3) yes
C9 C8 C13 122.4(3) yes
C8 C9 C10 116.4(3) yes
C8 C9 H91 121.3 no
C10 C9 H91 122.3 no
C9 C10 C11 121.4(3) yes
C9 C10 H101 119.3 no
C11 C10 H101 119.3 no
C10 C11 C12 121.9(3) yes
C10 C11 H111 119.3 no
C12 C11 H111 118.7 no
C11 C12 C13 117.2(3) yes
C11 C12 H121 119.7 no
C13 C12 H121 123.1 no
C8 C13 C12 120.8(3) yes
C8 C13 N14 105.6(3) yes
C12 C13 N14 133.6(3) yes
C13 N14 C6 111.0(2) yes
C13 N14 C15 133.1(3) yes
C6 N14 C15 115.8(2) yes
N14 C15 C16 110.9(2) yes
N14 C15 C38 128.0(3) yes
C16 C15 C38 121.1(3) yes
C15 C16 Ir1 119.9(2) yes
C15 C16 C17 119.8(3) yes
Ir1 C16 C17 120.3(2) yes
C16 C17 N18 110.5(2) yes
C16 C17 C36 121.1(3) yes
N18 C17 C36 128.4(3) yes
C17 N18 C19 116.2(2) yes
C17 N18 C22 132.9(2) yes
C19 N18 C22 110.7(2) yes
Ir1 C19 N18 114.53(19) yes
Ir1 C19 N20 139.6(2) yes
N18 C19 N20 105.8(2) yes
C19 N20 C21 111.3(2) yes
C19 N20 C27 124.4(2) yes
C21 N20 C27 124.3(2) yes
N20 C21 C22 106.5(2) yes
N20 C21 C26 130.4(3) yes
C22 C21 C26 123.1(3) yes
C21 C22 N18 105.7(2) yes
C21 C22 C23 120.3(3) yes
N18 C22 C23 134.0(3) yes
C22 C23 C24 116.8(3) yes
C22 C23 H231 121.3 no
C24 C23 H231 121.9 no
C23 C24 C25 122.2(3) yes
C23 C24 H241 118.4 no
C25 C24 H241 119.4 no
C24 C25 C26 121.4(3) yes
C24 C25 H251 118.9 no
C26 C25 H251 119.6 no
C25 C26 C21 116.2(3) yes
C25 C26 H261 122.3 no
C21 C26 H261 121.5 no
N20 C27 C28 118.4(3) yes
N20 C27 C32 118.9(2) yes
C28 C27 C32 122.7(3) yes
C27 C28 C29 118.0(3) yes
C27 C28 C35 121.2(3) yes
C29 C28 C35 120.9(3) yes
C28 C29 C30 121.5(3) yes
C28 C29 H291 118.2 no
C30 C29 H291 120.2 no
C29 C30 C31 118.3(3) yes
C29 C30 C34 120.3(3) yes
C31 C30 C34 121.4(3) yes
C30 C31 C32 122.5(3) yes
C30 C31 H311 118.5 no
C32 C31 H311 118.9 no
C27 C32 C31 117.0(3) yes
C27 C32 C33 120.4(3) yes
C31 C32 C33 122.6(3) yes
C32 C33 H331 109.9 no
C32 C33 H332 110.1 no
H331 C33 H332 107.1 no
C32 C33 H333 110.8 no
H331 C33 H333 109.8 no
H332 C33 H333 109.0 no
C30 C34 H341 108.7 no
C30 C34 H342 110.5 no
H341 C34 H342 109.7 no
C30 C34 H343 109.1 no
H341 C34 H343 108.5 no
H342 C34 H343 110.2 no
C28 C35 H351 108.2 no
C28 C35 H352 108.7 no
H351 C35 H352 110.2 no
C28 C35 H353 109.5 no
H351 C35 H353 110.2 no
H352 C35 H353 110.0 no
C17 C36 C37 118.0(3) yes
C17 C36 H361 120.6 no
C37 C36 H361 121.4 no
C36 C37 C38 122.4(3) yes
C36 C37 C39 119.5(3) yes
C38 C37 C39 118.1(3) yes
C37 C38 C15 117.7(3) yes
C37 C38 H381 122.6 no
C15 C38 H381 119.7 no
C37 C39 F40 111.1(4) yes
C37 C39 F41 114.4(3) yes
F40 C39 F41 101.3(3) yes
C37 C39 F42 113.8(3) yes
F40 C39 F42 105.8(4) yes
F41 C39 F42 109.4(4) yes
N7 C43 C44 118.0(3) yes
N7 C43 C48 119.1(3) yes
C44 C43 C48 122.8(3) yes
C43 C44 C45 117.6(3) yes
C43 C44 C51 121.1(3) yes
C45 C44 C51 121.3(3) yes
C44 C45 C46 121.5(3) yes
C44 C45 H451 118.9 no
C46 C45 H451 119.6 no
C45 C46 C47 119.0(3) yes
C45 C46 C50 120.4(4) yes
C47 C46 C50 120.7(4) yes
C46 C47 C48 122.1(3) yes
C46 C47 H471 120.4 no
C48 C47 H471 117.6 no
C43 C48 C47 117.1(3) yes
C43 C48 C49 121.5(3) yes
C47 C48 C49 121.4(3) yes
C48 C49 H491 108.6 no
C48 C49 H492 110.3 no
H491 C49 H492 108.6 no
C48 C49 H493 110.3 no
H491 C49 H493 110.0 no
H492 C49 H493 108.9 no
C46 C50 H501 109.7 no
C46 C50 H502 110.7 no
H501 C50 H502 108.8 no
C46 C50 H503 110.4 no
H501 C50 H503 109.5 no
H502 C50 H503 107.7 no
C44 C51 H511 109.5 no
C44 C51 H512 109.0 no
H511 C51 H512 111.5 no
C44 C51 H513 109.4 no
H511 C51 H513 109.4 no
H512 C51 H513 107.9 no

loop_
_geom_bond_atom_site_label_1
_geom_bond_atom_site_label_2
_geom_bond_distance
_geom_bond_publ_flag
Ir1 Cl2 2.5012(7) yes
Ir1 N3 2.101(2) yes
Ir1 C6 2.026(3) yes
Ir1 C16 1.958(3) yes
Ir1 C19 2.030(3) yes
N3 C4 1.137(4) yes
C4 C5 1.462(4) yes
C5 H51 0.963 no
C5 H52 0.953 no
C5 H53 0.951 no
C6 N7 1.353(4) yes
C6 N14 1.394(4) yes
N7 C8 1.402(4) yes
N7 C43 1.443(4) yes
C8 C9 1.388(4) yes
C8 C13 1.393(4) yes
C9 C10 1.390(5) yes
C9 H91 0.920 no
C10 C11 1.391(5) yes
C10 H101 0.930 no
C11 C12 1.380(5) yes
C11 H111 0.918 no
C12 C13 1.387(4) yes
C12 H121 0.922 no
C13 N14 1.397(4) yes
N14 C15 1.425(4) yes
C15 C16 1.387(4) yes
C15 C38 1.378(4) yes
C16 C17 1.387(4) yes
C17 N18 1.421(4) yes
C17 C36 1.378(4) yes
N18 C19 1.387(4) yes
N18 C22 1.394(4) yes
C19 N20 1.337(4) yes
N20 C21 1.404(4) yes
N20 C27 1.441(4) yes
C21 C22 1.397(4) yes
C21 C26 1.381(4) yes
C22 C23 1.397(4) yes
C23 C24 1.388(5) yes
C23 H231 0.931 no
C24 C25 1.389(5) yes
C24 H241 0.931 no
C25 C26 1.393(5) yes
C25 H251 0.942 no
C26 H261 0.934 no
C27 C28 1.390(4) yes
C27 C32 1.393(4) yes
C28 C29 1.386(4) yes
C28 C35 1.505(4) yes
C29 C30 1.394(5) yes
C29 H291 0.935 no
C30 C31 1.384(5) yes
C30 C34 1.507(4) yes
C31 C32 1.388(4) yes
C31 H311 0.911 no
C32 C33 1.502(4) yes
C33 H331 0.949 no
C33 H332 0.954 no
C33 H333 0.966 no
C34 H341 0.943 no
C34 H342 0.943 no
C34 H343 0.959 no
C35 H351 0.945 no
C35 H352 0.951 no
C35 H353 0.950 no
C36 C37 1.388(5) yes
C36 H361 0.927 no
C37 C38 1.403(5) yes
C37 C39 1.490(5) yes
C38 H381 0.921 no
C39 F40 1.367(6) yes
C39 F41 1.312(5) yes
C39 F42 1.308(5) yes
C43 C44 1.386(4) yes
C43 C48 1.402(4) yes
C44 C45 1.390(5) yes
C44 C51 1.504(5) yes
C45 C46 1.396(5) yes
C45 H451 0.935 no
C46 C47 1.375(5) yes
C46 C50 1.505(5) yes
C47 C48 1.392(4) yes
C47 H471 0.924 no
C48 C49 1.498(4) yes
C49 H491 0.956 no
C49 H492 0.942 no
C49 H493 0.946 no
C50 H501 0.963 no
C50 H502 0.927 no
C50 H503 0.967 no
C51 H511 0.963 no
C51 H512 0.965 no
C51 H513 0.976 no

loop_
_platon_squeeze_void_nr
_platon_squeeze_void_average_x
_platon_squeeze_void_average_y
_platon_squeeze_void_average_z
_platon_squeeze_void_volume
_platon_squeeze_void_count_electrons
_platon_squeeze_void_content
1 -0.497 0.297 0.497 566 83 ' '
